data_7026450
loop_
_publ_author_name
'Aluri, Bhaskar Reddy'
'Peulecke, Normen'
'Peitz, Stephan'
'Spannenberg, Anke'
'M\"uller, Bernd H'
'Schulz, Stefan'
'Drexler, Hans-Joachim'
'Heller, Detlef'
'Al-Hazmi, Mohammed H'
'Mosa, Fuad M.'
'W\"ohl, Anina'
'M\"uller, Wolfgang'
'Rosenthal, Uwe'

_publ_section_title
;
 Coordination chemistry of new selective ethylene trimerisation ligand
 Ph2PN(iPr)P(Ph)NH(R) (R = iPr, Et) and tests in catalysis.
;
_journal_issue 34
_journal_name_full 'Dalton transactions (Cambridge, England : 2003)'
_journal_page_first 7911
_journal_page_last 7920
_journal_paper_doi 10.1039/c0dt00440e
_journal_volume 39
_journal_year 2010
_chemical_formula_sum 'C28 H30 Cr N2 O4 P2'
_chemical_formula_weight 572.48
_chemical_name_systematic
;
?
;
_space_group_IT_number 61
_symmetry_cell_setting orthorhombic
_symmetry_space_group_name_Hall '-P 2ac 2ab'
_symmetry_space_group_name_H-M 'P b c a'
_atom_sites_solution_hydrogens geom
_atom_sites_solution_primary direct
_atom_sites_solution_secondary difmap
_audit_creation_method SHELXL-97
_cell_angle_alpha 90.00
_cell_angle_beta 90.00
_cell_angle_gamma 90.00
_cell_formula_units_Z 8
_cell_length_a 15.5122(10)
_cell_length_b 17.7614(12)
_cell_length_c 21.5240(14)
_cell_measurement_reflns_used 4758
_cell_measurement_temperature 200(2)
_cell_measurement_theta_max 26.26
_cell_measurement_theta_min 1.86
_cell_volume 5930.3(7)
_computing_cell_refinement X-AREA
_computing_data_collection 'X-AREA (Stoe & Cie, 2005)'
_computing_data_reduction X-AREA
_computing_molecular_graphics 'XP in SHELXTL'
_computing_publication_material 'SHELXTL (Sheldrick, 2008)'
_computing_structure_refinement 'SHELXL-97 (Sheldrick, 2008)'
_computing_structure_solution 'SHELXS-97 (Sheldrick, 2008)'
_diffrn_ambient_temperature 200(2)
_diffrn_measured_fraction_theta_full 1.000
_diffrn_measured_fraction_theta_max 1.000
_diffrn_measurement_device_type 'STOE IPDS II'
_diffrn_measurement_method \w
_diffrn_radiation_monochromator graphite
_diffrn_radiation_source 'fine-focus sealed tube'
_diffrn_radiation_type MoK\a
_diffrn_radiation_wavelength 0.71073
_diffrn_reflns_av_R_equivalents 0.0000
_diffrn_reflns_av_sigmaI/netI 0.0629
_diffrn_reflns_limit_h_max 19
_diffrn_reflns_limit_h_min 0
_diffrn_reflns_limit_k_max 21
_diffrn_reflns_limit_k_min 0
_diffrn_reflns_limit_l_max 26
_diffrn_reflns_limit_l_min 0
_diffrn_reflns_number 5827
_diffrn_reflns_theta_full 26.00
_diffrn_reflns_theta_max 26.00
_diffrn_reflns_theta_min 1.89
_exptl_absorpt_coefficient_mu 0.527
_exptl_absorpt_correction_T_max 0.9287
_exptl_absorpt_correction_T_min 0.7582
_exptl_absorpt_correction_type numerical
_exptl_absorpt_process_details 'X-SHAPE and X-RED32 (Stoe & Cie, 2005)'
_exptl_crystal_colour light-yellow
_exptl_crystal_density_diffrn 1.282
_exptl_crystal_density_method 'not measured'
_exptl_crystal_description prism
_exptl_crystal_F_000 2384
_exptl_crystal_size_max 0.30
_exptl_crystal_size_mid 0.25
_exptl_crystal_size_min 0.15
_platon_squeeze_details
;
Contribution from the disordered solvent molecules was taken into account
using the PLATON/SQUEEZE procedure.
;
_refine_diff_density_max 0.311
_refine_diff_density_min -0.209
_refine_diff_density_rms 0.042
_refine_ls_extinction_method none
_refine_ls_goodness_of_fit_ref 0.786
_refine_ls_hydrogen_treatment mixed
_refine_ls_matrix_type full
_refine_ls_number_parameters 338
_refine_ls_number_reflns 5827
_refine_ls_number_restraints 0
_refine_ls_restrained_S_all 0.786
_refine_ls_R_factor_all 0.0608
_refine_ls_R_factor_gt 0.0321
_refine_ls_shift/su_max 0.001
_refine_ls_shift/su_mean 0.000
_refine_ls_structure_factor_coef Fsqd
_refine_ls_weighting_details 'calc w=1/[\s^2^(Fo^2^)+(0.0281P)^2^+0.0000P] where P=(Fo^2^+2Fc^2^)/3'
_refine_ls_weighting_scheme calc
_refine_ls_wR_factor_gt 0.0568
_refine_ls_wR_factor_ref 0.0605
_reflns_number_gt 3721
_reflns_number_total 5827
_reflns_threshold_expression >2sigma(I)
_cod_data_source_file c0dt00440e.txt
_cod_data_source_block 3
_cod_original_sg_symbol_H-M Pbca
_cod_database_code 7026450

loop_
_symmetry_equiv_pos_as_xyz
'x, y, z'
'-x+1/2, -y, z+1/2'
'-x, y+1/2, -z+1/2'
'x+1/2, -y+1/2, -z'
'-x, -y, -z'
'x-1/2, y, -z-1/2'
'x, -y-1/2, z-1/2'
'-x-1/2, y-1/2, z'

loop_
_atom_site_label
_atom_site_type_symbol
_atom_site_fract_x
_atom_site_fract_y
_atom_site_fract_z
_atom_site_U_iso_or_equiv
_atom_site_adp_type
_atom_site_occupancy
_atom_site_symmetry_multiplicity
_atom_site_calc_flag
_atom_site_refinement_flags
_atom_site_disorder_assembly
_atom_site_disorder_group
C1 C 0.65151(13) 0.15326(13) 0.71397(10) 0.0313(5) Uani 1 1 d . A 1
C2 C 0.70508(14) 0.08129(12) 0.61677(10) 0.0323(5) Uani 1 1 d . A 1
C3 C 0.55648(13) 0.02699(13) 0.59337(10) 0.0294(5) Uani 1 1 d . A 1
C4 C 0.58958(14) 0.01955(13) 0.70621(10) 0.0345(5) Uani 1 1 d . A 1
C5 C 0.60076(13) 0.21938(12) 0.51095(9) 0.0328(5) Uani 1 1 d . A 1
C6 C 0.60119(15) 0.15388(13) 0.47559(10) 0.0400(5) Uani 1 1 d . A 1
H6A H 0.5928 0.1066 0.4953 0.048 Uiso 1 1 calc R A 1
C7 C 0.61371(16) 0.15675(15) 0.41198(10) 0.0479(6) Uani 1 1 d . A 1
H7A H 0.6124 0.1118 0.3881 0.057 Uiso 1 1 calc R A 1
C8 C 0.62791(16) 0.22457(17) 0.38366(11) 0.0485(7) Uani 1 1 d . A 1
H8A H 0.6366 0.2265 0.3400 0.058 Uiso 1 1 calc R A 1
C9 C 0.62970(16) 0.28986(17) 0.41784(12) 0.0525(7) Uani 1 1 d . A 1
H9A H 0.6409 0.3366 0.3980 0.063 Uiso 1 1 calc R A 1
C10 C 0.61520(14) 0.28752(14) 0.48118(11) 0.0428(6) Uani 1 1 d . A 1
H10A H 0.6151 0.3329 0.5045 0.051 Uiso 1 1 calc R A 1
C11 C 0.62725(13) 0.29509(12) 0.62754(10) 0.0299(5) Uani 1 1 d . A 1
C12 C 0.70957(14) 0.31890(13) 0.61138(10) 0.0360(5) Uani 1 1 d . A 1
H12A H 0.7399 0.2938 0.5791 0.043 Uiso 1 1 calc R A 1
C13 C 0.74774(14) 0.37867(13) 0.64188(11) 0.0426(6) Uani 1 1 d . A 1
H13A H 0.8037 0.3949 0.6300 0.051 Uiso 1 1 calc R A 1
C14 C 0.70530(16) 0.41478(14) 0.68930(12) 0.0487(7) Uani 1 1 d . A 1
H14A H 0.7319 0.4558 0.7101 0.058 Uiso 1 1 calc R A 1
C15 C 0.62424(16) 0.39133(14) 0.70656(12) 0.0482(6) Uani 1 1 d . A 1
H15A H 0.5949 0.4159 0.7396 0.058 Uiso 1 1 calc R A 1
C16 C 0.58537(15) 0.33179(13) 0.67576(11) 0.0403(6) Uani 1 1 d . A 1
H16A H 0.5293 0.3159 0.6878 0.048 Uiso 1 1 calc R A 1
C17 C 0.36491(12) 0.09264(12) 0.62483(9) 0.0283(5) Uani 1 1 d . A 1
C18 C 0.35851(14) 0.08315(12) 0.56063(10) 0.0345(5) Uani 1 1 d . A 1
H18A H 0.4002 0.1055 0.5341 0.041 Uiso 1 1 calc R A 1
C19 C 0.29213(15) 0.04159(13) 0.53535(11) 0.0410(6) Uani 1 1 d . A 1
H19A H 0.2879 0.0362 0.4915 0.049 Uiso 1 1 calc R A 1
C20 C 0.23224(16) 0.00796(14) 0.57309(12) 0.0476(7) Uani 1 1 d . A 1
H20A H 0.1862 -0.0200 0.5554 0.057 Uiso 1 1 calc R A 1
C21 C 0.23879(15) 0.01473(14) 0.63644(12) 0.0484(7) Uani 1 1 d . A 1
H21A H 0.1980 -0.0095 0.6626 0.058 Uiso 1 1 calc R A 1
C22 C 0.30469(14) 0.05675(13) 0.66229(10) 0.0375(5) Uani 1 1 d . A 1
H22A H 0.3088 0.0611 0.7062 0.045 Uiso 1 1 calc R A 1
C23 C 0.45442(15) 0.19091(15) 0.78136(10) 0.0444(7) Uani 1 1 d . A 1
H23A H 0.5158 0.2041 0.7722 0.053 Uiso 1 1 calc R A 1
C24 C 0.4540(2) 0.1223(2) 0.82274(13) 0.0849(11) Uani 1 1 d . A 1
H24A H 0.4821 0.0803 0.8012 0.127 Uiso 1 1 calc R A 1
H24B H 0.3943 0.1085 0.8326 0.127 Uiso 1 1 calc R A 1
H24C H 0.4851 0.1334 0.8613 0.127 Uiso 1 1 calc R A 1
C25 C 0.4128(2) 0.2579(2) 0.81257(15) 0.0892(12) Uani 1 1 d . A 1
H25A H 0.4143 0.3012 0.7844 0.134 Uiso 1 1 calc R A 1
H25B H 0.4444 0.2701 0.8507 0.134 Uiso 1 1 calc R A 1
H25C H 0.3529 0.2458 0.8229 0.134 Uiso 1 1 calc R A 1
C26 C 0.41698(16) 0.28115(15) 0.58204(12) 0.0533(7) Uani 1 1 d . A 1
H26A H 0.4571 0.3247 0.5767 0.064 Uiso 1 1 calc R A 1
C27 C 0.37930(18) 0.26667(17) 0.51859(14) 0.0692(9) Uani 1 1 d . A 1
H27A H 0.4253 0.2515 0.4900 0.104 Uiso 1 1 calc R A 1
H27B H 0.3518 0.3127 0.5032 0.104 Uiso 1 1 calc R A 1
H27C H 0.3363 0.2264 0.5214 0.104 Uiso 1 1 calc R A 1
C28 C 0.35137(18) 0.30642(18) 0.62880(15) 0.0741(10) Uani 1 1 d . A 1
H28A H 0.3798 0.3154 0.6688 0.111 Uiso 1 1 calc R A 1
H28B H 0.3074 0.2673 0.6337 0.111 Uiso 1 1 calc R A 1
H28C H 0.3241 0.3531 0.6144 0.111 Uiso 1 1 calc R A 1
N1 N 0.47159(10) 0.21791(10) 0.60551(8) 0.0312(4) Uani 1 1 d . A 1
N2 N 0.41114(13) 0.17534(12) 0.72248(8) 0.0411(5) Uani 1 1 d . A 1
H2 H 0.3588(15) 0.1838(13) 0.7224(10) 0.038(7) Uiso 1 1 d . B 1
O1 O 0.69072(10) 0.18206(10) 0.75274(7) 0.0466(4) Uani 1 1 d . A 1
O2 O 0.77082(10) 0.07235(10) 0.59260(8) 0.0524(5) Uani 1 1 d . A 1
O3 O 0.58484(12) -0.03023(10) 0.74060(8) 0.0558(5) Uani 1 1 d . A 1
O4 O 0.53626(11) -0.02318(10) 0.56318(7) 0.0460(4) Uani 1 1 d . A 1
P1 P 0.57934(3) 0.21038(3) 0.59394(2) 0.02743(12) Uani 1 1 d . A 1
P2 P 0.45504(3) 0.14590(3) 0.65726(3) 0.02707(12) Uani 1 1 d . A 1
Cr1 Cr 0.597032(19) 0.098893(18) 0.650343(14) 0.02462(8) Uani 1 1 d . A 1

loop_
_atom_site_aniso_label
_atom_site_aniso_U_11
_atom_site_aniso_U_22
_atom_site_aniso_U_33
_atom_site_aniso_U_23
_atom_site_aniso_U_13
_atom_site_aniso_U_12
C1 0.0285(12) 0.0334(13) 0.0319(12) -0.0012(10) 0.0013(9) 0.0078(10)
C2 0.0328(12) 0.0317(14) 0.0323(11) -0.0031(10) -0.0046(10) 0.0018(10)
C3 0.0269(11) 0.0328(13) 0.0286(11) 0.0022(10) 0.0015(9) 0.0022(9)
C4 0.0285(12) 0.0418(14) 0.0333(11) -0.0033(11) -0.0018(10) 0.0035(11)
C5 0.0305(11) 0.0336(13) 0.0342(11) 0.0058(10) -0.0040(9) -0.0020(11)
C6 0.0502(14) 0.0345(14) 0.0353(12) 0.0049(10) -0.0003(11) -0.0038(12)
C7 0.0571(16) 0.0516(17) 0.0350(13) 0.0007(12) -0.0007(11) -0.0014(13)
C8 0.0464(15) 0.067(2) 0.0323(13) 0.0115(13) -0.0031(11) -0.0058(13)
C9 0.0551(16) 0.0528(18) 0.0495(16) 0.0240(14) -0.0085(12) -0.0119(14)
C10 0.0466(14) 0.0352(14) 0.0465(14) 0.0101(12) -0.0079(11) -0.0057(11)
C11 0.0298(11) 0.0227(12) 0.0372(12) 0.0011(10) -0.0050(9) 0.0000(9)
C12 0.0329(12) 0.0332(14) 0.0420(13) 0.0015(10) -0.0016(10) -0.0012(10)
C13 0.0338(12) 0.0391(15) 0.0550(15) 0.0040(12) -0.0048(11) -0.0104(10)
C14 0.0522(16) 0.0336(16) 0.0602(16) -0.0111(12) -0.0090(13) -0.0099(12)
C15 0.0505(15) 0.0381(15) 0.0559(15) -0.0159(13) 0.0023(12) -0.0030(13)
C16 0.0325(12) 0.0345(14) 0.0540(14) -0.0088(11) 0.0019(11) -0.0040(11)
C17 0.0254(10) 0.0244(12) 0.0350(11) -0.0003(9) -0.0004(9) 0.0001(10)
C18 0.0345(12) 0.0344(14) 0.0346(12) -0.0028(10) -0.0005(10) -0.0028(10)
C19 0.0479(14) 0.0369(15) 0.0382(13) -0.0066(11) -0.0085(11) -0.0016(12)
C20 0.0400(14) 0.0390(16) 0.0637(17) -0.0101(13) -0.0109(13) -0.0114(12)
C21 0.0415(14) 0.0432(16) 0.0607(18) -0.0004(13) 0.0089(12) -0.0150(12)
C22 0.0377(12) 0.0375(14) 0.0374(13) -0.0015(11) 0.0048(10) -0.0040(11)
C23 0.0314(12) 0.0651(19) 0.0368(13) -0.0210(13) 0.0054(10) -0.0033(12)
C24 0.097(3) 0.115(3) 0.0426(16) 0.0044(18) 0.0046(16) -0.022(2)
C25 0.068(2) 0.124(3) 0.075(2) -0.064(2) -0.0092(18) 0.026(2)
C26 0.0421(14) 0.0383(15) 0.0795(19) 0.0090(13) -0.0111(14) 0.0116(12)
C27 0.0601(19) 0.057(2) 0.090(2) 0.0208(17) -0.0364(17) 0.0038(14)
C28 0.0509(17) 0.061(2) 0.111(3) 0.0013(18) -0.0063(17) 0.0304(16)
N1 0.0250(9) 0.0249(10) 0.0436(11) 0.0036(9) -0.0036(8) 0.0011(8)
N2 0.0254(11) 0.0571(14) 0.0407(11) -0.0177(9) 0.0015(9) 0.0036(10)
O1 0.0436(10) 0.0562(12) 0.0401(9) -0.0162(8) -0.0129(8) 0.0051(8)
O2 0.0301(9) 0.0700(13) 0.0571(11) -0.0129(10) 0.0088(8) 0.0042(8)
O3 0.0647(12) 0.0526(12) 0.0500(10) 0.0228(9) 0.0025(9) 0.0018(10)
O4 0.0523(10) 0.0402(10) 0.0455(9) -0.0151(8) -0.0034(8) -0.0072(8)
P1 0.0250(3) 0.0252(3) 0.0321(3) -0.0001(2) -0.0021(2) -0.0013(2)
P2 0.0232(3) 0.0277(3) 0.0303(3) -0.0042(2) -0.0004(2) 0.0006(2)
Cr1 0.02313(15) 0.02595(17) 0.02478(15) -0.00150(15) -0.00020(14) 0.00189(15)

loop_
_atom_type_symbol
_atom_type_description
_atom_type_scat_dispersion_real
_atom_type_scat_dispersion_imag
_atom_type_scat_source
C C 0.0033 0.0016 'International Tables Vol C Tables 4.2.6.8 and 6.1.1.4'
H H 0.0000 0.0000 'International Tables Vol C Tables 4.2.6.8 and 6.1.1.4'
N N 0.0061 0.0033 'International Tables Vol C Tables 4.2.6.8 and 6.1.1.4'
O O 0.0106 0.0060 'International Tables Vol C Tables 4.2.6.8 and 6.1.1.4'
P P 0.1023 0.0942 'International Tables Vol C Tables 4.2.6.8 and 6.1.1.4'
Cr Cr 0.3209 0.6236 'International Tables Vol C Tables 4.2.6.8 and 6.1.1.4'

loop_
_geom_angle_atom_site_label_1
_geom_angle_atom_site_label_2
_geom_angle_atom_site_label_3
_geom_angle
O1 C1 Cr1 173.98(19)
O2 C2 Cr1 175.9(2)
O4 C3 Cr1 171.77(19)
O3 C4 Cr1 179.5(2)
C10 C5 C6 118.44(19)
C10 C5 P1 123.92(17)
C6 C5 P1 117.63(16)
C7 C6 C5 120.8(2)
C8 C7 C6 119.7(2)
C7 C8 C9 120.5(2)
C8 C9 C10 120.0(2)
C9 C10 C5 120.5(2)
C16 C11 C12 118.3(2)
C16 C11 P1 119.51(16)
C12 C11 P1 121.69(17)
C13 C12 C11 120.6(2)
C14 C13 C12 120.4(2)
C13 C14 C15 119.8(2)
C14 C15 C16 120.0(2)
C15 C16 C11 120.8(2)
C22 C17 C18 118.1(2)
C22 C17 P2 122.05(16)
C18 C17 P2 119.69(16)
C19 C18 C17 120.6(2)
C20 C19 C18 120.4(2)
C19 C20 C21 120.0(2)
C20 C21 C22 120.1(2)
C21 C22 C17 120.8(2)
N2 C23 C24 110.9(2)
N2 C23 C25 109.8(2)
C24 C23 C25 111.8(2)
N1 C26 C28 112.5(2)
N1 C26 C27 113.4(2)
C28 C26 C27 113.3(2)
C26 N1 P1 124.64(15)
C26 N1 P2 134.01(15)
P1 N1 P2 100.61(9)
C23 N2 P2 127.60(16)
N1 P1 C5 108.45(9)
N1 P1 C11 106.14(9)
C5 P1 C11 103.96(10)
N1 P1 Cr1 96.10(6)
C5 P1 Cr1 124.13(8)
C11 P1 Cr1 116.36(7)
N1 P1 P2 39.98(6)
C5 P1 P2 132.89(7)
C11 P1 P2 116.92(7)
Cr1 P1 P2 56.438(18)
N2 P2 N1 112.27(10)
N2 P2 C17 100.01(10)
N1 P2 C17 104.63(9)
N2 P2 Cr1 123.53(8)
N1 P2 Cr1 94.77(6)
C17 P2 Cr1 120.47(7)
N2 P2 P1 127.47(8)
N1 P2 P1 39.41(6)
C17 P2 P1 126.15(7)
Cr1 P2 P1 55.663(18)
C2 Cr1 C4 100.43(10)
C2 Cr1 C1 87.94(9)
C4 Cr1 C1 86.90(10)
C2 Cr1 C3 86.19(9)
C4 Cr1 C3 83.45(9)
C1 Cr1 C3 167.61(9)
C2 Cr1 P1 92.67(7)
C4 Cr1 P1 166.35(7)
C1 Cr1 P1 89.77(7)
C3 Cr1 P1 101.39(7)
C2 Cr1 P2 158.28(7)
C4 Cr1 P2 99.76(7)
C1 Cr1 P2 101.08(6)
C3 Cr1 P2 88.23(6)
P1 Cr1 P2 67.90(2)

loop_
_geom_bond_atom_site_label_1
_geom_bond_atom_site_label_2
_geom_bond_distance
C1 O1 1.152(2)
C1 Cr1 1.877(2)
C2 O2 1.156(2)
C2 Cr1 1.852(2)
C3 O4 1.147(3)
C3 Cr1 1.879(2)
C4 O3 1.155(3)
C4 Cr1 1.856(2)
C5 C10 1.388(3)
C5 C6 1.390(3)
C5 P1 1.824(2)
C6 C7 1.384(3)
C7 C8 1.368(3)
C8 C9 1.374(4)
C9 C10 1.382(3)
C11 C16 1.387(3)
C11 C12 1.389(3)
C11 P1 1.827(2)
C12 C13 1.382(3)
C13 C14 1.373(3)
C14 C15 1.376(3)
C15 C16 1.386(3)
C17 C22 1.389(3)
C17 C18 1.396(3)
C17 P2 1.827(2)
C18 C19 1.379(3)
C19 C20 1.371(3)
C20 C21 1.373(3)
C21 C22 1.382(3)
C23 N2 1.461(3)
C23 C24 1.510(4)
C23 C25 1.511(4)
C26 N1 1.495(3)
C26 C28 1.500(4)
C26 C27 1.508(4)
N1 P1 1.6951(17)
N1 P2 1.7153(18)
N2 P2 1.6456(18)
P1 Cr1 2.3388(6)
P1 P2 2.6243(8)
P2 Cr1 2.3602(6)

loop_
_platon_squeeze_void_nr
_platon_squeeze_void_average_x
_platon_squeeze_void_average_y
_platon_squeeze_void_average_z
_platon_squeeze_void_volume
_platon_squeeze_void_count_electrons
1 0.000 0.000 0.500 111.7 39.4
2 0.000 0.500 0.000 111.7 39.3
3 0.500 0.500 0.500 111.7 39.3
4 0.500 1.000 1.000 111.7 39.3
